data_7025973
loop_
_publ_author_name
'Breyer, David'
'Braun, Thomas'
'Penner, Anna'

_publ_section_title
;
 Isolation and reactivity of palladium hydrido complexes: intermediates in
 the hydrodefluorination of pentafluoropyridine.
;
_journal_issue 32
_journal_name_full 'Dalton transactions (Cambridge, England : 2003)'
_journal_page_first 7513
_journal_page_last 7520
_journal_paper_doi 10.1039/c0dt00086h
_journal_volume 39
_journal_year 2010
_chemical_formula_moiety 'C48 H75 F4 N P2 Pd'
_chemical_formula_sum 'C48 H75 F4 N P2 Pd'
_chemical_formula_weight 910.43
_chemical_name_systematic
;
?
;
_space_group_IT_number 31
_symmetry_cell_setting orthorhombic
_symmetry_space_group_name_Hall 'P 2ac -2'
_symmetry_space_group_name_H-M 'P m n 21'
_atom_sites_solution_hydrogens geom
_atom_sites_solution_primary direct
_atom_sites_solution_secondary difmap
_audit_creation_method SHELXL-97
_cell_angle_alpha 90.00
_cell_angle_beta 90.00
_cell_angle_gamma 90.00
_cell_formula_units_Z 2
_cell_length_a 13.9664(9)
_cell_length_b 16.9951(9)
_cell_length_c 9.6839(6)
_cell_measurement_reflns_used 5000
_cell_measurement_temperature 100(2)
_cell_measurement_theta_max 29.02
_cell_measurement_theta_min 5
_cell_volume 2298.6(2)
_computing_cell_refinement 'X-AREA (Stoe & Cie, 2002)'
_computing_data_collection 'X-AREA (Stoe & Cie, 2002)'
_computing_data_reduction 'X-RED (Stoe & Cie, 2002)'
_computing_publication_material 'SHELXL97 (Sheldrick, 1997)'
_computing_structure_refinement 'SHELXL-97 (Sheldrick, 1997)'
_computing_structure_solution 'SHELXS-97 (Sheldrick, 1990)'
_diffrn_ambient_temperature 100(2)
_diffrn_measured_fraction_theta_full 0.998
_diffrn_measured_fraction_theta_max 0.998
_diffrn_measurement_device_type 'Stoe IPDS-2t diffractometer'
_diffrn_measurement_method '\w-rotation,\w-incr.=1\%,360 exposures'
_diffrn_radiation_monochromator graphite
_diffrn_radiation_source 'fine-focus sealed tube'
_diffrn_radiation_type MoK\a
_diffrn_radiation_wavelength 0.71073
_diffrn_reflns_av_R_equivalents 0.0676
_diffrn_reflns_av_sigmaI/netI 0.0563
_diffrn_reflns_limit_h_max 19
_diffrn_reflns_limit_h_min -19
_diffrn_reflns_limit_k_max 22
_diffrn_reflns_limit_k_min -23
_diffrn_reflns_limit_l_max 13
_diffrn_reflns_limit_l_min -13
_diffrn_reflns_number 22622
_diffrn_reflns_theta_full 29.02
_diffrn_reflns_theta_max 29.02
_diffrn_reflns_theta_min 2.40
_exptl_absorpt_coefficient_mu 0.522
_exptl_absorpt_correction_T_max 0.9594
_exptl_absorpt_correction_T_min 0.8342
_exptl_absorpt_correction_type numerical
_exptl_absorpt_process_details
;
The crystal faces were indexed by microscope on the diffractometer. After
that a numerical absorption correction basing on a Gaussian algorithsm
was applied, which is implemented in the X-RED program (Stoe, 2002).
;
_exptl_crystal_colour white
_exptl_crystal_density_diffrn 1.315
_exptl_crystal_density_method none
_exptl_crystal_description needle
_exptl_crystal_F_000 964
_exptl_crystal_size_max 0.36
_exptl_crystal_size_mid 0.10
_exptl_crystal_size_min 0.08
_refine_diff_density_max 1.502
_refine_diff_density_min -0.915
_refine_diff_density_rms 0.087
_refine_ls_abs_structure_details 'Flack H D (1983), Acta Cryst. A39, 876-881'
_refine_ls_abs_structure_Flack 0.23(3)
_refine_ls_extinction_coef 0.0010(4)
_refine_ls_extinction_expression Fc^*^=kFc[1+0.001xFc^2^\l^3^/sin(2\q)]^-1/4^
_refine_ls_extinction_method SHELXL
_refine_ls_goodness_of_fit_ref 1.031
_refine_ls_hydrogen_treatment mixed
_refine_ls_matrix_type full
_refine_ls_number_parameters 284
_refine_ls_number_reflns 6337
_refine_ls_number_restraints 1
_refine_ls_restrained_S_all 1.031
_refine_ls_R_factor_all 0.0459
_refine_ls_R_factor_gt 0.0392
_refine_ls_shift/su_max 0.014
_refine_ls_shift/su_mean 0.001
_refine_ls_structure_factor_coef Fsqd
_refine_ls_weighting_details 'calc w=1/[\s^2^(Fo^2^)+(0.0451P)^2^+0.0000P] where P=(Fo^2^+2Fc^2^)/3'
_refine_ls_weighting_scheme calc
_refine_ls_wR_factor_gt 0.0807
_refine_ls_wR_factor_ref 0.0827
_reflns_number_gt 5765
_reflns_number_total 6337
_reflns_threshold_expression I>2sigma(I)
_cod_data_source_file c0dt00086h.txt
_cod_data_source_block complex5_\anna\david7
_cod_database_code 7025973

loop_
_symmetry_equiv_pos_as_xyz
'x, y, z'
'-x+1/2, -y, z+1/2'
'-x, y, z'
'x+1/2, -y, z+1/2'

loop_
_atom_site_label
_atom_site_type_symbol
_atom_site_fract_x
_atom_site_fract_y
_atom_site_fract_z
_atom_site_U_iso_or_equiv
_atom_site_adp_type
_atom_site_occupancy
_atom_site_symmetry_multiplicity
_atom_site_calc_flag
_atom_site_refinement_flags
C1 C 0.0000 0.6267(2) 0.6071(4) 0.0172(7) Uani 1 2 d S
C2 C 0.0000 0.6368(2) 0.4665(4) 0.0176(8) Uani 1 2 d S
C3 C 0.0000 0.5752(2) 0.3747(4) 0.0207(8) Uani 1 2 d S
C4 C 0.0000 0.4892(2) 0.5465(5) 0.0269(10) Uani 1 2 d S
C5 C 0.0000 0.5476(3) 0.6441(5) 0.0221(8) Uani 1 2 d S
C6 C 0.2304(2) 0.66089(15) 0.6590(3) 0.0158(5) Uani 1 1 d .
H6 H 0.1898 0.6485 0.5767 0.019 Uiso 1 1 calc R
C7 C 0.3292(2) 0.67968(17) 0.5986(3) 0.0202(6) Uani 1 1 d .
H7A H 0.3266 0.7296 0.5460 0.024 Uiso 1 1 calc R
H7B H 0.3765 0.6857 0.6739 0.024 Uiso 1 1 calc R
C8 C 0.3587(2) 0.61225(18) 0.5033(3) 0.0231(6) Uani 1 1 d .
H8A H 0.3121 0.6079 0.4267 0.028 Uiso 1 1 calc R
H8B H 0.4223 0.6238 0.4630 0.028 Uiso 1 1 calc R
C9 C 0.3630(2) 0.53457(17) 0.5810(3) 0.0243(6) Uani 1 1 d .
H9A H 0.4131 0.5375 0.6532 0.029 Uiso 1 1 calc R
H9B H 0.3805 0.4918 0.5162 0.029 Uiso 1 1 calc R
C10 C 0.2662(2) 0.51588(16) 0.6481(3) 0.0226(6) Uani 1 1 d .
H10A H 0.2177 0.5068 0.5753 0.027 Uiso 1 1 calc R
H10B H 0.2718 0.4672 0.7036 0.027 Uiso 1 1 calc R
C11 C 0.23373(18) 0.58368(12) 0.7411(5) 0.0195(4) Uani 1 1 d .
H11A H 0.2787 0.5892 0.8195 0.023 Uiso 1 1 calc R
H11B H 0.1694 0.5720 0.7789 0.023 Uiso 1 1 calc R
C12 C 0.1993(2) 0.83091(15) 0.6615(3) 0.0158(5) Uani 1 1 d .
H12 H 0.2709 0.8333 0.6612 0.019 Uiso 1 1 calc R
C13 C 0.1623(2) 0.90515(14) 0.7307(4) 0.0217(6) Uani 1 1 d .
H13A H 0.1858 0.9071 0.8272 0.026 Uiso 1 1 calc R
H13B H 0.0915 0.9039 0.7331 0.026 Uiso 1 1 calc R
C14 C 0.1955(3) 0.97895(17) 0.6539(3) 0.0261(7) Uani 1 1 d .
H14A H 0.1684 1.0261 0.6993 0.031 Uiso 1 1 calc R
H14B H 0.2662 0.9827 0.6585 0.031 Uiso 1 1 calc R
C15 C 0.1641(3) 0.97708(18) 0.5035(4) 0.0281(7) Uani 1 1 d .
H15A H 0.1902 1.0235 0.4546 0.034 Uiso 1 1 calc R
H15B H 0.0934 0.9795 0.4984 0.034 Uiso 1 1 calc R
C16 C 0.1996(3) 0.90179(18) 0.4333(3) 0.0241(6) Uani 1 1 d .
H16A H 0.1757 0.9001 0.3371 0.029 Uiso 1 1 calc R
H16B H 0.2704 0.9020 0.4303 0.029 Uiso 1 1 calc R
C17 C 0.1652(2) 0.82919(16) 0.5108(3) 0.0192(6) Uani 1 1 d .
H17A H 0.1902 0.7814 0.4648 0.023 Uiso 1 1 calc R
H17B H 0.0944 0.8270 0.5083 0.023 Uiso 1 1 calc R
C18 C 0.2106(2) 0.75297(16) 0.9273(3) 0.0166(5) Uani 1 1 d .
H18 H 0.1833 0.8042 0.9591 0.020 Uiso 1 1 calc R
C19 C 0.1731(2) 0.69204(17) 1.0306(3) 0.0195(6) Uani 1 1 d .
H19A H 0.1027 0.6878 1.0223 0.023 Uiso 1 1 calc R
H19B H 0.2011 0.6399 1.0096 0.023 Uiso 1 1 calc R
C20 C 0.1996(2) 0.71605(18) 1.1781(3) 0.0218(6) Uani 1 1 d .
H20A H 0.1659 0.7654 1.2025 0.026 Uiso 1 1 calc R
H20B H 0.1786 0.6746 1.2432 0.026 Uiso 1 1 calc R
C21 C 0.3074(2) 0.7283(2) 1.1923(3) 0.0263(6) Uani 1 1 d .
H21A H 0.3220 0.7470 1.2868 0.032 Uiso 1 1 calc R
H21B H 0.3406 0.6774 1.1787 0.032 Uiso 1 1 calc R
C22 C 0.3448(2) 0.7877(2) 1.0877(3) 0.0268(6) Uani 1 1 d .
H22A H 0.4153 0.7920 1.0963 0.032 Uiso 1 1 calc R
H22B H 0.3168 0.8401 1.1072 0.032 Uiso 1 1 calc R
C23 C 0.3190(2) 0.76283(18) 0.9404(3) 0.0215(6) Uani 1 1 d .
H23A H 0.3414 0.8032 0.8742 0.026 Uiso 1 1 calc R
H23B H 0.3511 0.7125 0.9179 0.026 Uiso 1 1 calc R
C24 C 0.5000 0.9906(4) 0.5830(8) 0.0519(15) Uani 1 2 d S
C25 C 0.5000 0.9722(4) 0.4536(6) 0.0397(13) Uani 1 2 d S
H25 H 0.5000 1.0130 0.3864 0.048 Uiso 1 2 calc SR
C26 C 0.5000 0.8889(6) 0.4073(8) 0.062(2) Uani 1 2 d S
H26 H 0.5000 0.8768 0.3116 0.075 Uiso 1 2 calc SR
C27 C 0.5000 0.8316(4) 0.4998(12) 0.072(3) Uani 1 2 d S
H27 H 0.5000 0.7775 0.4751 0.087 Uiso 1 2 calc SR
C28 C 0.5000 0.8588(5) 0.6445(7) 0.0499(17) Uani 1 2 d S
H28 H 0.5000 0.8185 0.7124 0.060 Uiso 1 2 calc SR
C29 C 0.5000 0.9306(4) 0.6920(10) 0.064(2) Uani 1 2 d S
H29 H 0.5000 0.9429 0.7877 0.077 Uiso 1 2 calc SR
C30 C 0.5000 1.0703(7) 0.6190(15) 0.104(4) Uani 1 2 d S
H30A H 0.5000 1.0736 0.7200 0.156 Uiso 1 2 d SR
H30B H 0.4427 1.0961 0.5840 0.156 Uiso 1 1 d .
F1 F 0.0000 0.71059(13) 0.4100(2) 0.0209(5) Uani 1 2 d S
F2 F 0.0000 0.58894(14) 0.2386(5) 0.0309(5) Uani 1 2 d S
F3 F 0.0000 0.41223(15) 0.5873(4) 0.0360(7) Uani 1 2 d S
F4 F 0.0000 0.52596(15) 0.7789(3) 0.0250(6) Uani 1 2 d S
N1 N 0.0000 0.4997(2) 0.4133(4) 0.0270(9) Uani 1 2 d S
P1 P 0.16297(4) 0.73924(3) 0.75179(12) 0.01368(12) Uani 1 1 d .
Pd1 Pd 0.0000 0.722130(13) 0.74517(3) 0.01235(7) Uani 1 2 d S
H1 H 0.0000 0.791(3) 0.839(5) 0.015 Uiso 1 2 d S

loop_
_atom_site_aniso_label
_atom_site_aniso_U_11
_atom_site_aniso_U_22
_atom_site_aniso_U_33
_atom_site_aniso_U_23
_atom_site_aniso_U_13
_atom_site_aniso_U_12
C1 0.0140(19) 0.0175(17) 0.0201(18) -0.0062(14) 0.000 0.000
C2 0.015(2) 0.0142(16) 0.024(2) -0.0005(14) 0.000 0.000
C3 0.019(2) 0.0209(19) 0.0226(19) -0.0061(15) 0.000 0.000
C4 0.024(2) 0.0160(18) 0.041(3) -0.0026(17) 0.000 0.000
C5 0.017(2) 0.021(2) 0.028(2) 0.0020(17) 0.000 0.000
C6 0.0152(13) 0.0165(11) 0.0159(11) -0.0015(9) -0.0012(10) 0.0021(10)
C7 0.0167(14) 0.0212(13) 0.0227(14) -0.0006(10) 0.0022(11) 0.0006(10)
C8 0.0169(14) 0.0264(14) 0.0258(14) -0.0018(11) 0.0042(12) 0.0056(11)
C9 0.0230(16) 0.0236(14) 0.0264(14) -0.0028(12) 0.0009(13) 0.0092(11)
C10 0.0278(16) 0.0170(12) 0.0229(13) -0.0019(10) 0.0044(12) 0.0042(11)
C11 0.0216(12) 0.0151(9) 0.0219(11) 0.0018(18) 0.002(2) 0.0024(8)
C12 0.0158(13) 0.0150(11) 0.0167(12) 0.0017(9) 0.0001(10) -0.0012(9)
C13 0.0344(15) 0.0116(9) 0.0191(17) -0.0002(12) -0.0006(15) -0.0016(9)
C14 0.0345(18) 0.0152(12) 0.0287(15) 0.0004(11) 0.0024(14) -0.0058(12)
C15 0.0362(19) 0.0199(13) 0.0282(15) 0.0068(12) -0.0013(14) -0.0033(13)
C16 0.0311(18) 0.0226(13) 0.0186(13) 0.0051(11) 0.0026(13) -0.0047(12)
C17 0.0238(15) 0.0157(12) 0.0181(13) 0.0009(10) 0.0005(11) -0.0021(11)
C18 0.0177(15) 0.0163(11) 0.0158(12) 0.0014(9) -0.0021(10) 0.0003(10)
C19 0.0230(15) 0.0196(12) 0.0158(13) 0.0008(10) 0.0007(11) -0.0017(11)
C20 0.0271(15) 0.0226(13) 0.0159(13) -0.0002(11) -0.0020(11) -0.0005(12)
C21 0.0294(16) 0.0307(15) 0.0189(11) 0.0008(12) -0.0049(12) 0.0027(13)
C22 0.0239(16) 0.0342(16) 0.0224(14) -0.0008(12) -0.0059(12) -0.0071(13)
C23 0.0194(15) 0.0294(15) 0.0156(12) 0.0010(11) -0.0010(11) -0.0043(11)
C24 0.038(3) 0.057(4) 0.061(4) 0.011(3) 0.000 0.000
C25 0.031(3) 0.045(3) 0.043(3) 0.022(3) 0.000 0.000
C26 0.038(4) 0.092(6) 0.057(4) 0.007(4) 0.000 0.000
C27 0.033(4) 0.036(3) 0.147(9) 0.008(4) 0.000 0.000
C28 0.023(3) 0.092(5) 0.034(3) 0.015(3) 0.000 0.000
C29 0.031(3) 0.051(4) 0.109(7) 0.039(4) 0.000 0.000
C30 0.059(6) 0.106(8) 0.148(11) 0.063(8) 0.000 0.000
F1 0.0283(14) 0.0138(11) 0.0207(11) -0.0027(8) 0.000 0.000
F2 0.0383(13) 0.0305(11) 0.0238(12) -0.0083(18) 0.000 0.000
F3 0.0474(19) 0.0159(12) 0.0447(17) -0.0009(12) 0.000 0.000
F4 0.0307(15) 0.0231(12) 0.0213(17) 0.0037(9) 0.000 0.000
N1 0.029(2) 0.0232(17) 0.029(2) -0.0120(14) 0.000 0.000
P1 0.0145(3) 0.0124(2) 0.0142(3) 0.0002(4) -0.0004(4) -0.00017(17)
Pd1 0.01244(11) 0.01173(10) 0.01286(10) -0.00090(18) 0.000 0.000

loop_
_atom_type_symbol
_atom_type_description
_atom_type_scat_dispersion_real
_atom_type_scat_dispersion_imag
_atom_type_scat_source
C C 0.0033 0.0016 'International Tables Vol C Tables 4.2.6.8 and 6.1.1.4'
H H 0.0000 0.0000 'International Tables Vol C Tables 4.2.6.8 and 6.1.1.4'
F F 0.0171 0.0103 'International Tables Vol C Tables 4.2.6.8 and 6.1.1.4'
N N 0.0061 0.0033 'International Tables Vol C Tables 4.2.6.8 and 6.1.1.4'
P P 0.1023 0.0942 'International Tables Vol C Tables 4.2.6.8 and 6.1.1.4'
Pd Pd -0.9988 1.0072 'International Tables Vol C Tables 4.2.6.8 and 6.1.1.4'

loop_
_geom_angle_atom_site_label_1
_geom_angle_atom_site_label_2
_geom_angle_atom_site_label_3
_geom_angle
_geom_angle_site_symmetry_1
_geom_angle_site_symmetry_3
C2 C1 C5 112.2(4) . .
C2 C1 Pd1 122.3(3) . .
C5 C1 Pd1 125.6(3) . .
F1 C2 C1 120.8(3) . .
F1 C2 C3 116.1(4) . .
C1 C2 C3 123.1(4) . .
N1 C3 F2 116.3(4) . .
N1 C3 C2 123.5(4) . .
F2 C3 C2 120.2(4) . .
N1 C4 F3 114.7(4) . .
N1 C4 C5 125.7(4) . .
F3 C4 C5 119.6(4) . .
F4 C5 C4 117.8(4) . .
F4 C5 C1 120.7(4) . .
C4 C5 C1 121.5(5) . .
C7 C6 C11 110.4(2) . .
C7 C6 P1 119.37(19) . .
C11 C6 P1 112.1(2) . .
C7 C6 H6 104.4 . .
C11 C6 H6 104.4 . .
P1 C6 H6 104.4 . .
C8 C7 C6 108.5(2) . .
C8 C7 H7A 110.0 . .
C6 C7 H7A 110.0 . .
C8 C7 H7B 110.0 . .
C6 C7 H7B 110.0 . .
H7A C7 H7B 108.4 . .
C9 C8 C7 111.3(3) . .
C9 C8 H8A 109.4 . .
C7 C8 H8A 109.4 . .
C9 C8 H8B 109.4 . .
C7 C8 H8B 109.4 . .
H8A C8 H8B 108.0 . .
C8 C9 C10 110.8(3) . .
C8 C9 H9A 109.5 . .
C10 C9 H9A 109.5 . .
C8 C9 H9B 109.5 . .
C10 C9 H9B 109.5 . .
H9A C9 H9B 108.1 . .
C11 C10 C9 110.8(2) . .
C11 C10 H10A 109.5 . .
C9 C10 H10A 109.5 . .
C11 C10 H10B 109.5 . .
C9 C10 H10B 109.5 . .
H10A C10 H10B 108.1 . .
C10 C11 C6 110.4(3) . .
C10 C11 H11A 109.6 . .
C6 C11 H11A 109.6 . .
C10 C11 H11B 109.6 . .
C6 C11 H11B 109.6 . .
H11A C11 H11B 108.1 . .
C13 C12 C17 109.3(2) . .
C13 C12 P1 113.3(2) . .
C17 C12 P1 110.30(19) . .
C13 C12 H12 107.9 . .
C17 C12 H12 107.9 . .
P1 C12 H12 107.9 . .
C12 C13 C14 111.3(3) . .
C12 C13 H13A 109.4 . .
C14 C13 H13A 109.4 . .
C12 C13 H13B 109.4 . .
C14 C13 H13B 109.4 . .
H13A C13 H13B 108.0 . .
C15 C14 C13 111.2(3) . .
C15 C14 H14A 109.4 . .
C13 C14 H14A 109.4 . .
C15 C14 H14B 109.4 . .
C13 C14 H14B 109.4 . .
H14A C14 H14B 108.0 . .
C14 C15 C16 110.4(3) . .
C14 C15 H15A 109.6 . .
C16 C15 H15A 109.6 . .
C14 C15 H15B 109.6 . .
C16 C15 H15B 109.6 . .
H15A C15 H15B 108.1 . .
C17 C16 C15 110.9(3) . .
C17 C16 H16A 109.5 . .
C15 C16 H16A 109.5 . .
C17 C16 H16B 109.5 . .
C15 C16 H16B 109.5 . .
H16A C16 H16B 108.0 . .
C16 C17 C12 110.8(2) . .
C16 C17 H17A 109.5 . .
C12 C17 H17A 109.5 . .
C16 C17 H17B 109.5 . .
C12 C17 H17B 109.5 . .
H17A C17 H17B 108.1 . .
C23 C18 C19 111.0(2) . .
C23 C18 P1 116.7(2) . .
C19 C18 P1 113.2(2) . .
C23 C18 H18 104.9 . .
C19 C18 H18 104.9 . .
P1 C18 H18 104.9 . .
C20 C19 C18 110.3(2) . .
C20 C19 H19A 109.6 . .
C18 C19 H19A 109.6 . .
C20 C19 H19B 109.6 . .
C18 C19 H19B 109.6 . .
H19A C19 H19B 108.1 . .
C21 C20 C19 111.0(3) . .
C21 C20 H20A 109.4 . .
C19 C20 H20A 109.4 . .
C21 C20 H20B 109.4 . .
C19 C20 H20B 109.4 . .
H20A C20 H20B 108.0 . .
C22 C21 C20 111.6(3) . .
C22 C21 H21A 109.3 . .
C20 C21 H21A 109.3 . .
C22 C21 H21B 109.3 . .
C20 C21 H21B 109.3 . .
H21A C21 H21B 108.0 . .
C21 C22 C23 110.8(3) . .
C21 C22 H22A 109.5 . .
C23 C22 H22A 109.5 . .
C21 C22 H22B 109.5 . .
C23 C22 H22B 109.5 . .
H22A C22 H22B 108.1 . .
C18 C23 C22 110.0(3) . .
C18 C23 H23A 109.7 . .
C22 C23 H23A 109.7 . .
C18 C23 H23B 109.7 . .
C22 C23 H23B 109.7 . .
H23A C23 H23B 108.2 . .
C25 C24 C30 118.4(8) . .
C25 C24 C29 122.0(7) . .
C30 C24 C29 119.6(9) . .
C24 C25 C26 121.6(6) . .
C24 C25 H25 119.2 . .
C26 C25 H25 119.2 . .
C27 C26 C25 119.8(8) . .
C27 C26 H26 120.1 . .
C25 C26 H26 120.1 . .
C26 C27 C28 114.3(7) . .
C26 C27 H27 122.8 . .
C28 C27 H27 122.8 . .
C29 C28 C27 128.9(7) . .
C29 C28 H28 115.5 . .
C27 C28 H28 115.5 . .
C28 C29 C24 113.4(8) . .
C28 C29 H29 123.3 . .
C24 C29 H29 123.3 . .
C24 C30 H30A 107.7 . .
C24 C30 H30B 110.4(10) . .
H30A C30 H30B 108.8 . .
C4 N1 C3 114.1(4) . .
C18 P1 C12 103.28(13) . .
C18 P1 C6 110.70(13) . .
C12 P1 C6 103.56(13) . .
C18 P1 Pd1 113.62(11) . .
C12 P1 Pd1 111.35(10) . .
C6 P1 Pd1 113.40(9) . .
C1 Pd1 P1 96.63(2) . 3
C1 Pd1 P1 96.63(2) . .
P1 Pd1 P1 165.09(3) 3 .
C1 Pd1 H1 178.6(19) . .
P1 Pd1 H1 83.29(12) 3 .
P1 Pd1 H1 83.29(13) . .

loop_
_geom_bond_atom_site_label_1
_geom_bond_atom_site_label_2
_geom_bond_distance
_geom_bond_site_symmetry_2
C1 C2 1.373(6) .
C1 C5 1.390(6) .
C1 Pd1 2.102(4) .
C2 F1 1.367(4) .
C2 C3 1.374(6) .
C3 N1 1.337(6) .
C3 F2 1.339(6) .
C4 N1 1.302(6) .
C4 F3 1.366(5) .
C4 C5 1.372(6) .
C5 F4 1.356(6) .
C6 C7 1.533(4) .
C6 C11 1.535(4) .
C6 P1 1.862(3) .
C6 H6 1.0000 .
C7 C8 1.528(4) .
C7 H7A 0.9900 .
C7 H7B 0.9900 .
C8 C9 1.521(4) .
C8 H8A 0.9900 .
C8 H8B 0.9900 .
C9 C10 1.534(5) .
C9 H9A 0.9900 .
C9 H9B 0.9900 .
C10 C11 1.531(4) .
C10 H10A 0.9900 .
C10 H10B 0.9900 .
C11 H11A 0.9900 .
C11 H11B 0.9900 .
C12 C13 1.519(4) .
C12 C17 1.535(4) .
C12 P1 1.857(3) .
C12 H12 1.0000 .
C13 C14 1.530(4) .
C13 H13A 0.9900 .
C13 H13B 0.9900 .
C14 C15 1.521(5) .
C14 H14A 0.9900 .
C14 H14B 0.9900 .
C15 C16 1.531(5) .
C15 H15A 0.9900 .
C15 H15B 0.9900 .
C16 C17 1.522(4) .
C16 H16A 0.9900 .
C16 H16B 0.9900 .
C17 H17A 0.9900 .
C17 H17B 0.9900 .
C18 C23 1.527(4) .
C18 C19 1.532(4) .
C18 P1 1.840(3) .
C18 H18 1.0000 .
C19 C20 1.531(4) .
C19 H19A 0.9900 .
C19 H19B 0.9900 .
C20 C21 1.526(5) .
C20 H20A 0.9900 .
C20 H20B 0.9900 .
C21 C22 1.524(5) .
C21 H21A 0.9900 .
C21 H21B 0.9900 .
C22 C23 1.532(4) .
C22 H22A 0.9900 .
C22 H22B 0.9900 .
C23 H23A 0.9900 .
C23 H23B 0.9900 .
C24 C25 1.291(10) .
C24 C30 1.398(14) .
C24 C29 1.468(10) .
C25 C26 1.486(11) .
C25 H25 0.9500 .
C26 C27 1.323(12) .
C26 H26 0.9500 .
C27 C28 1.476(12) .
C27 H27 0.9500 .
C28 C29 1.304(11) .
C28 H28 0.9500 .
C29 H29 0.9500 .
C30 H30A 0.9800 .
C30 H30B 0.973(6) .
P1 Pd1 2.2956(6) .
Pd1 P1 2.2955(6) 3
Pd1 H1 1.48(5) .

loop_
_geom_torsion_atom_site_label_1
_geom_torsion_atom_site_label_2
_geom_torsion_atom_site_label_3
_geom_torsion_atom_site_label_4
_geom_torsion
_geom_torsion_site_symmetry_4
C5 C1 C2 F1 180.000(1) .
Pd1 C1 C2 F1 0.000(2) .
C5 C1 C2 C3 0.000(2) .
Pd1 C1 C2 C3 180.000(1) .
F1 C2 C3 N1 180.000(2) .
C1 C2 C3 N1 0.000(2) .
F1 C2 C3 F2 0.000(2) .
C1 C2 C3 F2 180.000(2) .
N1 C4 C5 F4 180.000(2) .
F3 C4 C5 F4 0.000(2) .
N1 C4 C5 C1 0.000(2) .
F3 C4 C5 C1 180.000(2) .
C2 C1 C5 F4 180.000(1) .
Pd1 C1 C5 F4 0.000(2) .
C2 C1 C5 C4 0.000(2) .
Pd1 C1 C5 C4 180.000(2) .
C11 C6 C7 C8 59.8(3) .
P1 C6 C7 C8 -168.1(2) .
C6 C7 C8 C9 -59.5(3) .
C7 C8 C9 C10 57.6(4) .
C8 C9 C10 C11 -55.1(4) .
C9 C10 C11 C6 55.8(3) .
C7 C6 C11 C10 -58.8(3) .
P1 C6 C11 C10 165.5(2) .
C17 C12 C13 C14 -57.5(3) .
P1 C12 C13 C14 179.1(2) .
C12 C13 C14 C15 57.0(4) .
C13 C14 C15 C16 -55.3(4) .
C14 C15 C16 C17 56.1(4) .
C15 C16 C17 C12 -57.9(4) .
C13 C12 C17 C16 58.1(3) .
P1 C12 C17 C16 -176.7(2) .
C23 C18 C19 C20 57.5(3) .
P1 C18 C19 C20 -169.0(2) .
C18 C19 C20 C21 -55.6(3) .
C19 C20 C21 C22 55.4(3) .
C20 C21 C22 C23 -56.0(4) .
C19 C18 C23 C22 -58.1(3) .
P1 C18 C23 C22 170.2(2) .
C21 C22 C23 C18 57.0(3) .
C30 C24 C25 C26 180.000(5) .
C29 C24 C25 C26 0.000(6) .
C24 C25 C26 C27 0.000(6) .
C25 C26 C27 C28 0.000(5) .
C26 C27 C28 C29 0.000(6) .
C27 C28 C29 C24 0.000(6) .
C25 C24 C29 C28 0.000(6) .
C30 C24 C29 C28 180.000(5) .
F3 C4 N1 C3 180.000(2) .
C5 C4 N1 C3 0.000(2) .
F2 C3 N1 C4 180.000(2) .
C2 C3 N1 C4 0.000(2) .
C23 C18 P1 C12 -60.6(2) .
C19 C18 P1 C12 168.7(2) .
C23 C18 P1 C6 49.7(2) .
C19 C18 P1 C6 -81.0(2) .
C23 C18 P1 Pd1 178.63(18) .
C19 C18 P1 Pd1 48.0(2) .
C13 C12 P1 C18 -57.4(2) .
C17 C12 P1 C18 179.7(2) .
C13 C12 P1 C6 -172.9(2) .
C17 C12 P1 C6 64.2(2) .
C13 C12 P1 Pd1 64.9(2) .
C17 C12 P1 Pd1 -58.0(2) .
C7 C6 P1 C18 -77.7(2) .
C11 C6 P1 C18 53.6(2) .
C7 C6 P1 C12 32.4(3) .
C11 C6 P1 C12 163.7(2) .
C7 C6 P1 Pd1 153.19(19) .
C11 C6 P1 Pd1 -75.5(2) .
C2 C1 Pd1 P1 86.59(3) 3
C5 C1 Pd1 P1 -93.41(3) 3
C2 C1 Pd1 P1 -86.59(3) .
C5 C1 Pd1 P1 93.41(3) .
C18 P1 Pd1 C1 -134.60(15) .
C12 P1 Pd1 C1 109.29(15) .
C6 P1 Pd1 C1 -7.03(15) .
C18 P1 Pd1 P1 72.7(3) 3
C12 P1 Pd1 P1 -43.4(3) 3
C6 P1 Pd1 P1 -159.8(2) 3
